data_5000394
loop_
_publ_author_name
'Hayashi, Naoto'
'Ho, Douglas M.'
'Pascal, Jr, Robert A.'

_publ_section_title
;
 An unusual cobalt-mediated cleavage of a hindered alkyne
;
_journal_issue 22
_journal_name_full 'Tetrahedron Letters'
_journal_page_first 4261
_journal_page_last 4264
_journal_paper_doi 10.1016/S0040-4039(00)00667-5
_journal_volume 41
_journal_year 2000
_chemical_formula_moiety 'C44 H28'
_chemical_formula_sum 'C44 H28'
_chemical_name_systematic
;
1,2,3,8-Tetraphenylbenz(e)acephenanthrylene
;
_space_group_IT_number 2
_symmetry_cell_setting triclinic
_symmetry_Int_Tables_number 2
_symmetry_space_group_name_Hall '-P 1'
_symmetry_space_group_name_H-M 'P -1'
_cell_angle_alpha 64.967(2)
_cell_angle_beta 86.852(3)
_cell_angle_gamma 83.841(3)
_cell_formula_units_Z 2
_cell_length_a 9.8213(4)
_cell_length_b 12.1285(7)
_cell_length_c 13.6158(7)
_cell_volume 1460.966
_diffrn_ambient_temperature 200
_exptl_crystal_colour 'pale yellow'
_exptl_crystal_density_diffrn 1.265
_exptl_crystal_description needle
_exptl_crystal_preparation chloroform/ethanol
_refine_ls_R_factor_gt 5.05
_refine_ls_wR_factor_gt 5.05
_cod_database_code 5000394

loop_
_symmetry_equiv_pos_site_id
_symmetry_equiv_pos_as_xyz
1 x,y,z
2 -x,-y,-z

loop_
_atom_site_label
_atom_site_type_symbol
_atom_site_fract_x
_atom_site_fract_y
_atom_site_fract_z
C1 C 0.2847(7) 0.1790(4) 0.5145(3)
C2 C 0.2729(7) 0.1331(5) 0.4367(3)
C3 C 0.2504(6) 0.0093(5) 0.4656(5)
C4 C 0.2408(5) -0.0671(4) 0.5740(5)
C5 C 0.2170(4) -0.1974(4) 0.6346(5)
C6 C 0.2022(5) -0.2880(4) 0.5997(4)
H1 H 0.2058(5) -0.2699(4) 0.5247(4)
C7 C 0.1820(6) -0.4061(4) 0.6766(5)
H2 H 0.1711(6) -0.4683(4) 0.6535(5)
C8 C 0.1778(4) -0.4329(4) 0.7852(4)
H3 H 0.1644(4) -0.5138(4) 0.8361(4)
C9 C 0.1925(4) -0.3450(5) 0.8222(3)
H4 H 0.1891(4) -0.3649(5) 0.8976(3)
C10 C 0.2122(3) -0.2269(5) 0.7470(5)
C11 C 0.2387(3) -0.1142(3) 0.7590(2)
C12 C 0.2452(3) -0.0873(3) 0.8450(3)
C13 C 0.2815(4) 0.0334(4) 0.8271(5)
C14 C 0.3002(5) 0.0562(5) 0.9172(3)
H5 H 0.2875(5) -0.0067(5) 0.9875(3)
C15 C 0.3363(5) 0.1657(5) 0.9081(3)
H6 H 0.3485(5) 0.1787(5) 0.9710(3)
C16 C 0.3549(5) 0.2578(5) 0.8058(5)
H7 H 0.3815(5) 0.3339(5) 0.7985(5)
C17 C 0.3349(5) 0.2393(3) 0.7142(5)
H8 H 0.3468(5) 0.3040(3) 0.6448(5)
C18 C 0.2973(5) 0.1274(4) 0.7209(4)
C19 C 0.2802(5) 0.0989(5) 0.6275(3)
C20 C 0.2571(4) -0.0218(4) 0.6519(3)
C21? C 0.2198(10) -0.1808(9) 0.8283(9)
C22? C 0.2568(27) 0.0016(20) 0.4802(8)
C23? C 0.2900(31) 0.1233(20) 0.4414(9)
C24? C 0.3097(26) 0.1797(15) 0.5121(11)
C25? C 0.2973(18) 0.1108(12) 0.6222(11)
C26? C 0.3098(15) 0.136(1) 0.7187(13)
C27? C 0.3473(20) 0.2383(12) 0.7300(18)
C28? C 0.3522(22) 0.2343(15) 0.8339(20)
C29? C 0.3210(22) 0.1334(17) 0.9235(17)
C30? C 0.2850(18) 0.0309(14) 0.9163(13)
C31? C 0.2798(12) 0.0308(10) 0.8134(11)
C32? C 0.2530(8) -0.0651(9) 0.7766(8)
C33? C 0.2104(13) -0.2500(11) 0.7651(11)
C34? C 0.1881(18) -0.3758(11) 0.8234(15)
C35? C 0.1803(22) -0.4497(14) 0.7712(19)
C36? C 0.1952(24) -0.4028(18) 0.6601(19)
C37? C 0.2137(23) -0.2811(19) 0.6017(15)
C38? C 0.2218(17) -0.2012(15) 0.6516(11)
C39? C 0.2478(18) -0.0717(15) 0.5950(8)
C40? C 0.2685(13) -0.0121(11) 0.6608(8)
C41 C 0.2989(3) 0.3136(2) 0.4727(2)
C42 C 0.4230(3) 0.3630(3) 0.4404(2)
H9 H 0.5039(3) 0.3107(3) 0.4449(2)
C43 C 0.4309(4) 0.4867(3) 0.4019(2)
H10 H 0.5166(4) 0.5195(3) 0.3787(2)
C44 C 0.3159(5) 0.5626(3) 0.3969(3)
H11 H 0.3220(5) 0.6479(3) 0.3715(3)
C45 C 0.1902(4) 0.5156(3) 0.4287(3)
H12 H 0.1100(4) 0.5684(3) 0.4250(3)
C46 C 0.1822(3) 0.3903(3) 0.4661(2)
H13 H 0.0961(3) 0.3576(3) 0.4870(2)
C47 C 0.2852(2) 0.2134(2) 0.3188(2)
C48 C 0.4112(2) 0.2448(2) 0.2697(2)
H14 H 0.4917(2) 0.2164(2) 0.3123(2)
C49 C 0.4219(3) 0.3165(3) 0.1602(2)
H15 H 0.5090(3) 0.3386(3) 0.1283(2)
C50 C 0.3073(3) 0.3560(3) 0.0972(2)
H16 H 0.3150(3) 0.4037(3) 0.0213(2)
C51 C 0.1810(3) 0.3262(3) 0.1441(2)
H17 H 0.1013(3) 0.3540(3) 0.1006(2)
C52 C 0.1697(3) 0.2558(2) 0.2543(2)
H18 H 0.0820(3) 0.2363(2) 0.2862(2)
C53 C 0.2309(2) -0.0350(2) 0.3824(2)
C54 C 0.3382(2) -0.0455(2) 0.3156(2)
H19 H 0.4269(2) -0.0277(2) 0.3257(2)
C55 C 0.3173(3) -0.0816(2) 0.2343(2)
H20 H 0.3914(3) -0.0881(2) 0.1886(2)
C56 C 0.1899(3) -0.1079(2) 0.2195(2)
H21 H 0.1759(3) -0.1322(2) 0.1632(2)
C57 C 0.0817(3) -0.0994(2) 0.2859(2)
H22 H -0.0063(3) -0.1188(2) 0.2761(2)
C58 C 0.1022(2) -0.0623(2) 0.3666(2)
H23 H 0.0276(2) -0.0555(2) 0.4118(2)
C59 C 0.2090(3) -0.1810(4) 0.9556(2)
C60 C 0.3117(4) -0.2644(4) 1.0282(3)
H24 H 0.4060(4) -0.2561(4) 1.0103(3)
C61 C 0.2750(7) -0.3510(6) 1.1184(4)
H25 H 0.3430(7) -0.4058(6) 1.1666(4)
C62 C 0.1343(7) -0.3649(5) 1.1459(5)
H26 H 0.1083(7) -0.4324(5) 1.2092(5)
C63 C 0.0365(5) -0.2801(5) 1.0806(4)
H27 H -0.0569(5) -0.2845(5) 1.1029(4)
C64 C 0.0704(3) -0.1920(4) 0.9864(3)
H28 H 0.0012(3) -0.1366(4) 0.9400(3)
C65? C 0.1759(15) -0.2433(16) 0.9514(10)
C66? C 0.2792(12) -0.3177(16) 1.0211(11)
C67? C 0.2515(17) -0.3798(18) 1.1313(10)
C68? C 0.1205(21) -0.3673(23) 1.1716(11)
C69? C 0.0171(15) -0.2928(24) 1.1018(17)
C70? C 0.0448(13) -0.2308(19) 0.9917(15)

loop_
_atom_type_symbol
_atom_type_radius_bond
C 0.68
H 0.23
